data_4078710
loop_
_publ_author_name
'Kure, Bunsho'
'Taniguchi, Ayami'
'Nakajima, Takayuki'
'Tanase, Tomoaki'

_publ_section_title
;
 Hydride-Bridged NiRh Complexes with Tunable N3S2Dithiolato Ligands and
 Their Utilization as Catalysts for Hydrogenation of Aldehydes and CO2in
 Aqueous Media
;
_journal_issue 13
_journal_name_full Organometallics
_journal_page_first 4791
_journal_paper_doi 10.1021/om300350u
_journal_volume 31
_journal_year 2012
_chemical_formula_moiety 'C27 H42 N5 Ni O8 Rh S3'
_chemical_formula_sum 'C27 H42 N5 Ni O8 Rh S3'
_chemical_formula_weight 822.44
_space_group_IT_number 61
_symmetry_cell_setting orthorhombic
_symmetry_Int_Tables_number 61
_symmetry_space_group_name_Hall '-P 2ac 2ab'
_symmetry_space_group_name_H-M 'P b c a'
_atom_sites_solution_hydrogens geom
_atom_sites_solution_primary direct
_atom_sites_solution_secondary difmap
_cell_angle_alpha 90.0000
_cell_angle_beta 90.0000
_cell_angle_gamma 90.0000
_cell_formula_units_Z 8
_cell_length_a 15.9358(8)
_cell_length_b 15.9913(10)
_cell_length_c 26.2730(18)
_cell_measurement_reflns_used 12913
_cell_measurement_temperature 153
_cell_measurement_theta_max 27.57
_cell_measurement_theta_min 3.25
_cell_volume 6695.3(7)
_computing_cell_refinement CrystalClear
_computing_data_collection 'CrystalClear (Rigaku Inc., 2008)'
_computing_data_reduction CrystalClear
_computing_molecular_graphics 'CrystalStructure 4.0'
_computing_publication_material 'CrystalStructure 4.0 (Rigaku, 2010)'
_computing_structure_refinement 'SHELXL97 (Sheldrick, 2008)'
_computing_structure_solution 'SnB (Miller, et al., 1994)'
_diffrn_ambient_temperature 153
_diffrn_detector_area_resol_mean 7.111
_diffrn_measured_fraction_theta_full 0.993
_diffrn_measured_fraction_theta_max 0.993
_diffrn_measurement_device_type 'Rigaku Saturn724'
_diffrn_measurement_method \w
_diffrn_radiation_type 'Mo K\a'
_diffrn_radiation_wavelength 0.71075
_diffrn_reflns_av_R_equivalents 0.0502
_diffrn_reflns_limit_h_max 20
_diffrn_reflns_limit_h_min -20
_diffrn_reflns_limit_k_max 20
_diffrn_reflns_limit_k_min -19
_diffrn_reflns_limit_l_max 31
_diffrn_reflns_limit_l_min -34
_diffrn_reflns_number 60605
_diffrn_reflns_theta_full 27.48
_diffrn_reflns_theta_max 27.48
_diffrn_standards_number 0
_exptl_absorpt_coefficient_mu 1.295
_exptl_absorpt_correction_T_max 0.987
_exptl_absorpt_correction_T_min 0.760
_exptl_absorpt_correction_type multi-scan
_exptl_absorpt_process_details 'REQAB (Rigaku, 1998)'
_exptl_crystal_colour red
_exptl_crystal_density_diffrn 1.632
_exptl_crystal_density_method 'not measured'
_exptl_crystal_description platelet
_exptl_crystal_F_000 3392.00
_exptl_crystal_size_max 0.100
_exptl_crystal_size_mid 0.050
_exptl_crystal_size_min 0.010
_refine_diff_density_max 3.160
_refine_diff_density_min -1.080
_refine_ls_extinction_method none
_refine_ls_goodness_of_fit_ref 1.182
_refine_ls_hydrogen_treatment constr
_refine_ls_number_parameters 435
_refine_ls_number_reflns 7627
_refine_ls_number_restraints 2
_refine_ls_R_factor_gt 0.0640
_refine_ls_shift/su_max 0.004
_refine_ls_structure_factor_coef Fsqd
_refine_ls_weighting_details 'w = 1/[\s^2^(Fo^2^)+(0.1028P)^2^+6.4118P] where P=(Fo^2^+2Fc^2^)/3'
_refine_ls_weighting_scheme calc
_refine_ls_wR_factor_ref 0.1807
_reflns_number_gt 6867
_reflns_number_total 7627
_reflns_threshold_expression F^2^>2.0\s(F^2^)
_cod_data_source_file om300350u_si_002.cif
_cod_data_source_block complex[3a]NO3
_cod_database_code 4078710

loop_
_symmetry_equiv_pos_site_id
_symmetry_equiv_pos_as_xyz
1 +X,+Y,+Z
2 1/2-X,1/2+Y,+Z
3 +X,1/2-Y,1/2+Z
4 1/2-X,-Y,1/2+Z
5 -X,-Y,-Z
6 1/2+X,1/2-Y,-Z
7 -X,1/2+Y,1/2-Z
8 1/2+X,+Y,1/2-Z

loop_
_atom_site_label
_atom_site_type_symbol
_atom_site_fract_x
_atom_site_fract_y
_atom_site_fract_z
_atom_site_U_iso_or_equiv
_atom_site_adp_type
_atom_site_occupancy
_atom_site_symmetry_multiplicity
_atom_site_calc_flag
_atom_site_refinement_flags
Rh1 Rh 0.77567(2) 0.69196(2) 0.437983(12) 0.03461(14) Uani 1.0 8 d .
Ni1 Ni 0.65327(3) 0.76383(3) 0.351218(19) 0.03131(16) Uani 1.0 8 d .
S1 S 0.63131(6) 0.67555(6) 0.41209(4) 0.0357(3) Uani 1.0 8 d .
S2 S 0.73966(7) 0.82541(7) 0.40259(5) 0.0405(3) Uani 1.0 8 d .
S3 S 0.45930(6) 0.84841(6) 0.38021(4) 0.0319(3) Uani 1.0 8 d .
O1 O 0.4207(2) 0.76946(18) 0.39090(12) 0.0429(7) Uani 1.0 8 d .
O2 O 0.51459(18) 0.88607(19) 0.41595(11) 0.0398(7) Uani 1.0 8 d .
O4 O 0.8691(3) 0.6009(3) 0.29827(13) 0.0566(9) Uani 1.0 8 d .
O5 O 0.8420(10) 0.5416(6) 0.3725(4) 0.118(6) Uani 0.5000 8 d .
O6 O 0.9342(6) 0.6326(9) 0.3649(4) 0.102(4) Uani 0.5000 8 d .
O7 O 1.0630(5) 0.8111(4) 0.3461(2) 0.101(2) Uani 1.0 8 d .
O8 O 0.9966(3) 0.9188(3) 0.31767(18) 0.0805(14) Uani 1.0 8 d .
O9 O 1.0094(4) 0.8977(4) 0.39805(17) 0.0934(16) Uani 1.0 8 d .
O31 O 0.8012(7) 0.6398(8) 0.3626(4) 0.049(3) Uani 0.5000 8 d .
O32 O 0.8207(7) 0.6731(6) 0.3627(4) 0.0384(19) Uani 0.5000 8 d .
N1 N 0.6059(3) 0.6852(3) 0.30098(14) 0.0381(8) Uani 1.0 8 d .
N2 N 0.6906(2) 0.8340(3) 0.29430(14) 0.0414(8) Uani 1.0 8 d .
N3 N 0.5122(2) 0.8354(2) 0.32709(12) 0.0329(7) Uani 1.0 8 d .
N5 N 1.0234(3) 0.8766(4) 0.35415(19) 0.0646(13) Uani 1.0 8 d .
N41 N 0.8440(9) 0.6003(9) 0.3461(7) 0.044(3) Uani 0.5000 8 d .
N42 N 0.8704(8) 0.6250(8) 0.3426(6) 0.038(3) Uani 0.5000 8 d .
C1 C 0.8390(4) 0.6027(4) 0.48811(19) 0.0573(15) Uani 1.0 8 d .
C2 C 0.8901(4) 0.6736(5) 0.48280(19) 0.0620(15) Uani 1.0 8 d .
C3 C 0.8476(5) 0.7437(4) 0.5010(2) 0.0597(15) Uani 1.0 8 d .
C4 C 0.7653(5) 0.7147(5) 0.51662(19) 0.068(2) Uani 1.0 8 d .
C5 C 0.7620(4) 0.6257(4) 0.5092(2) 0.0577(14) Uani 1.0 8 d .
C6 C 0.8665(8) 0.5150(6) 0.4771(3) 0.139(5) Uani 1.0 8 d .
C7 C 0.9795(5) 0.6756(11) 0.4636(4) 0.164(7) Uani 1.0 8 d .
C8 C 0.8790(9) 0.8323(6) 0.5047(4) 0.146(6) Uani 1.0 8 d .
C9 C 0.6988(9) 0.7666(9) 0.5413(3) 0.155(6) Uani 1.0 8 d .
C10 C 0.6914(7) 0.5697(9) 0.5217(4) 0.153(6) Uani 1.0 8 d .
C11 C 0.6140(4) 0.5828(3) 0.3727(2) 0.0486(11) Uani 1.0 8 d .
C12 C 0.6329(3) 0.5991(3) 0.31744(19) 0.0450(10) Uani 1.0 8 d .
C13 C 0.6458(3) 0.7054(4) 0.25033(18) 0.0466(11) Uani 1.0 8 d .
C14 C 0.7180(3) 0.7660(4) 0.25867(19) 0.0490(12) Uani 1.0 8 d .
C15 C 0.7632(3) 0.8894(4) 0.3090(3) 0.0512(13) Uani 1.0 8 d .
C16 C 0.8138(3) 0.8510(4) 0.3518(2) 0.0517(12) Uani 1.0 8 d .
C17 C 0.5120(3) 0.6873(3) 0.29768(17) 0.0411(10) Uani 1.0 8 d .
C18 C 0.4767(3) 0.7754(3) 0.28936(16) 0.0374(9) Uani 1.0 8 d .
C19 C 0.5548(3) 0.9108(3) 0.30637(16) 0.0368(9) Uani 1.0 8 d .
C20 C 0.6249(3) 0.8871(3) 0.26943(16) 0.0396(10) Uani 1.0 8 d .
C21 C 0.3788(3) 0.9216(3) 0.36733(15) 0.0328(8) Uani 1.0 8 d .
C22 C 0.2978(3) 0.8928(4) 0.35720(17) 0.0445(11) Uani 1.0 8 d .
C23 C 0.2354(3) 0.9517(5) 0.34687(19) 0.0571(15) Uani 1.0 8 d .
C24 C 0.2517(4) 1.0360(5) 0.34744(17) 0.0597(16) Uani 1.0 8 d .
C25 C 0.3326(4) 1.0634(4) 0.35822(19) 0.0527(13) Uani 1.0 8 d .
C26 C 0.3969(3) 1.0069(3) 0.36817(17) 0.0403(9) Uani 1.0 8 d .
C27 C 0.1816(5) 1.0986(6) 0.3364(3) 0.092(3) Uani 1.0 8 d .
H6A H 0.8269 0.4891 0.4532 0.1683 Uiso 1.0 8 calc R
H6B H 0.8670 0.4828 0.5089 0.1683 Uiso 1.0 8 calc R
H6C H 0.9226 0.5154 0.4622 0.1683 Uiso 1.0 8 calc R
H7A H 0.9811 0.6533 0.4287 0.1972 Uiso 1.0 8 calc R
H7B H 1.0148 0.6408 0.4856 0.1972 Uiso 1.0 8 calc R
H7C H 1.0001 0.7330 0.4637 0.1972 Uiso 1.0 8 calc R
H8A H 0.8929 0.8532 0.4710 0.1758 Uiso 1.0 8 calc R
H8B H 0.9279 0.8345 0.5269 0.1758 Uiso 1.0 8 calc R
H8C H 0.8339 0.8676 0.5194 0.1758 Uiso 1.0 8 calc R
H9A H 0.6483 0.7665 0.5202 0.1857 Uiso 1.0 8 calc R
H9B H 0.7191 0.8242 0.5453 0.1857 Uiso 1.0 8 calc R
H9C H 0.6856 0.7434 0.5749 0.1857 Uiso 1.0 8 calc R
H10A H 0.7095 0.5286 0.5470 0.1820 Uiso 1.0 8 calc R
H10B H 0.6731 0.5405 0.4907 0.1820 Uiso 1.0 8 calc R
H10C H 0.6447 0.6025 0.5353 0.1820 Uiso 1.0 8 calc R
H11A H 0.6501 0.5368 0.3851 0.0586 Uiso 1.0 8 calc R
H11B H 0.5548 0.5648 0.3761 0.0586 Uiso 1.0 8 calc R
H12A H 0.6038 0.5568 0.2964 0.0539 Uiso 1.0 8 calc R
H12B H 0.6940 0.5929 0.3117 0.0539 Uiso 1.0 8 calc R
H13A H 0.6038 0.7308 0.2274 0.0559 Uiso 1.0 8 calc R
H13B H 0.6670 0.6535 0.2343 0.0559 Uiso 1.0 8 calc R
H14A H 0.7668 0.7361 0.2733 0.0588 Uiso 1.0 8 calc R
H14B H 0.7354 0.7908 0.2258 0.0588 Uiso 1.0 8 calc R
H15A H 0.7418 0.9446 0.3199 0.0615 Uiso 1.0 8 calc R
H15B H 0.8000 0.8980 0.2791 0.0615 Uiso 1.0 8 calc R
H16A H 0.8566 0.8907 0.3643 0.0623 Uiso 1.0 8 calc R
H16B H 0.8426 0.7996 0.3399 0.0623 Uiso 1.0 8 calc R
H17A H 0.4883 0.6640 0.3295 0.0493 Uiso 1.0 8 calc R
H17B H 0.4938 0.6509 0.2692 0.0493 Uiso 1.0 8 calc R
H18A H 0.4905 0.7945 0.2545 0.0448 Uiso 1.0 8 calc R
H18B H 0.4148 0.7742 0.2927 0.0448 Uiso 1.0 8 calc R
H19A H 0.5786 0.9438 0.3348 0.0443 Uiso 1.0 8 calc R
H19B H 0.5132 0.9462 0.2885 0.0443 Uiso 1.0 8 calc R
H20A H 0.6005 0.8564 0.2403 0.0478 Uiso 1.0 8 calc R
H20B H 0.6513 0.9387 0.2562 0.0478 Uiso 1.0 8 calc R
H22 H 0.2853 0.8347 0.3574 0.0538 Uiso 1.0 8 calc R
H23 H 0.1802 0.9333 0.3393 0.0684 Uiso 1.0 8 calc R
H25 H 0.3442 1.1217 0.3587 0.0636 Uiso 1.0 8 calc R
H26 H 0.4520 1.0261 0.3755 0.0487 Uiso 1.0 8 calc R
H27A H 0.1370 1.0923 0.3616 0.1107 Uiso 1.0 8 calc R
H27B H 0.1592 1.0887 0.3023 0.1107 Uiso 1.0 8 calc R
H27C H 0.2045 1.1557 0.3383 0.1107 Uiso 1.0 8 calc R

loop_
_atom_site_aniso_label
_atom_site_aniso_U_11
_atom_site_aniso_U_22
_atom_site_aniso_U_33
_atom_site_aniso_U_12
_atom_site_aniso_U_13
_atom_site_aniso_U_23
Rh1 0.0380(2) 0.0350(3) 0.0308(3) 0.00841(12) -0.00521(12) -0.00228(12)
Ni1 0.0279(3) 0.0338(3) 0.0323(3) 0.00077(18) -0.00089(18) 0.00204(19)
S1 0.0372(5) 0.0345(5) 0.0353(6) 0.0026(4) -0.0013(4) 0.0014(4)
S2 0.0359(5) 0.0368(6) 0.0487(7) -0.0002(4) -0.0123(5) 0.0031(5)
S3 0.0296(5) 0.0345(5) 0.0317(5) 0.0001(4) 0.0013(4) 0.0011(4)
O1 0.0464(17) 0.0340(15) 0.0483(18) -0.0049(13) 0.0119(14) 0.0027(13)
O2 0.0348(14) 0.0492(17) 0.0353(15) 0.0017(13) -0.0055(12) -0.0004(13)
O4 0.060(2) 0.065(3) 0.0445(19) 0.0157(18) 0.0070(16) -0.0092(17)
O5 0.255(17) 0.056(6) 0.043(5) 0.077(8) 0.017(7) 0.009(4)
O6 0.049(5) 0.184(12) 0.072(6) 0.029(7) -0.012(5) -0.041(7)
O7 0.130(5) 0.104(5) 0.069(4) 0.043(4) 0.034(4) 0.013(3)
O8 0.078(3) 0.099(4) 0.064(3) 0.026(3) 0.029(3) 0.015(3)
O9 0.083(4) 0.139(5) 0.058(3) 0.010(4) -0.002(3) -0.034(3)
O31 0.042(5) 0.066(8) 0.040(4) -0.001(5) 0.004(4) -0.017(6)
O32 0.048(6) 0.031(5) 0.036(4) 0.003(4) 0.001(4) 0.001(4)
N1 0.0370(18) 0.0415(19) 0.0356(19) 0.0046(14) -0.0027(15) -0.0014(15)
N2 0.0276(16) 0.050(2) 0.047(2) 0.0028(15) 0.0046(15) 0.0116(17)
N3 0.0305(15) 0.0386(17) 0.0297(17) -0.0002(14) 0.0020(13) -0.0002(13)
N5 0.047(3) 0.085(4) 0.062(3) -0.004(3) 0.019(3) -0.014(3)
N41 0.052(9) 0.038(8) 0.044(6) 0.008(5) -0.017(6) -0.007(6)
N42 0.040(7) 0.037(7) 0.038(5) 0.013(5) -0.004(5) -0.006(5)
C1 0.088(4) 0.047(3) 0.037(3) 0.026(3) -0.022(3) -0.006(2)
C2 0.047(3) 0.103(5) 0.035(3) 0.016(3) -0.012(2) 0.002(3)
C3 0.090(5) 0.053(3) 0.036(3) -0.001(3) -0.025(3) 0.001(2)
C4 0.092(5) 0.083(4) 0.028(3) 0.057(4) -0.010(3) -0.008(3)
C5 0.060(3) 0.077(4) 0.036(3) -0.012(3) -0.012(3) 0.021(3)
C6 0.251(13) 0.086(6) 0.081(5) 0.102(7) -0.082(7) -0.035(5)
C7 0.055(5) 0.365(19) 0.071(6) 0.037(8) -0.009(4) 0.081(8)
C8 0.275(16) 0.078(5) 0.084(6) -0.065(8) -0.097(8) 0.019(5)
C9 0.199(11) 0.223(12) 0.045(4) 0.168(11) 0.021(6) 0.005(6)
C10 0.120(7) 0.246(14) 0.093(7) -0.108(9) -0.056(6) 0.102(8)
C11 0.058(3) 0.032(3) 0.056(3) 0.0001(19) -0.011(3) 0.001(2)
C12 0.047(3) 0.037(3) 0.050(3) 0.0080(19) -0.012(2) -0.013(2)
C13 0.046(3) 0.059(3) 0.035(3) 0.014(2) 0.0035(19) -0.002(2)
C14 0.039(3) 0.069(4) 0.039(3) 0.016(2) 0.0105(18) 0.011(3)
C15 0.029(2) 0.055(3) 0.070(4) -0.0038(19) 0.003(2) 0.024(3)
C16 0.030(2) 0.055(3) 0.069(4) -0.0014(19) -0.009(2) 0.018(3)
C17 0.034(2) 0.048(3) 0.042(3) 0.0007(17) -0.0047(18) -0.0088(18)
C18 0.0277(18) 0.047(3) 0.037(3) 0.0040(17) -0.0014(16) -0.0036(18)
C19 0.0303(18) 0.038(2) 0.042(3) 0.0019(16) 0.0007(16) 0.0075(17)
C20 0.0315(19) 0.050(3) 0.037(3) 0.0048(17) 0.0022(16) 0.0126(19)
C21 0.0285(17) 0.041(2) 0.0286(19) 0.0038(15) -0.0001(14) -0.0037(16)
C22 0.032(2) 0.064(3) 0.037(3) -0.000(2) 0.0004(17) -0.016(2)
C23 0.035(3) 0.099(5) 0.038(3) 0.016(3) -0.0042(18) -0.013(3)
C24 0.053(3) 0.099(5) 0.027(3) 0.042(3) 0.0043(19) -0.000(3)
C25 0.066(3) 0.053(3) 0.039(3) 0.023(3) 0.006(3) 0.002(2)
C26 0.042(3) 0.040(3) 0.039(3) 0.0023(18) -0.0008(17) 0.0019(18)
C27 0.076(4) 0.147(7) 0.054(4) 0.073(5) 0.006(3) 0.012(4)

loop_
_atom_type_symbol
_atom_type_description
_atom_type_scat_dispersion_real
_atom_type_scat_dispersion_imag
_atom_type_scat_source
C C 0.0033 0.0016
;
International Tables for Crystallography
(1992, Vol. C, Tables 4.2.6.8 and 6.1.1.4)
;
H H 0.0000 0.0000
;
International Tables for Crystallography
(1992, Vol. C, Table 6.1.1.4)
;
N N 0.0061 0.0033
;
International Tables for Crystallography
(1992, Vol. C, Tables 4.2.6.8 and 6.1.1.4)
;
Ni Ni 0.3393 1.1124
;
International Tables for Crystallography
(1992, Vol. C, Tables 4.2.6.8 and 6.1.1.4)
;
O O 0.0106 0.0060
;
International Tables for Crystallography
(1992, Vol. C, Tables 4.2.6.8 and 6.1.1.4)
;
Rh Rh -1.1178 0.9187
;
International Tables for Crystallography
(1992, Vol. C, Tables 4.2.6.8 and 6.1.1.4)
;
S S 0.1246 0.1234
;
International Tables for Crystallography
(1992, Vol. C, Tables 4.2.6.8 and 6.1.1.4)
;

loop_
_geom_angle_atom_site_label_1
_geom_angle_atom_site_label_2
_geom_angle_atom_site_label_3
_geom_angle
_geom_angle_publ_flag
S1 Rh1 S2 76.07(4) yes
S1 Rh1 O31 83.2(3) yes
S1 Rh1 O32 92.5(3) yes
S1 Rh1 C1 122.57(16) yes
S1 Rh1 C2 158.52(17) yes
S1 Rh1 C3 139.27(18) yes
S1 Rh1 C4 102.8(2) yes
S1 Rh1 C5 95.44(15) yes
S2 Rh1 O31 91.9(4) yes
S2 Rh1 O32 81.1(3) yes
S2 Rh1 C1 157.56(15) yes
S2 Rh1 C2 121.81(19) yes
S2 Rh1 C3 94.74(16) yes
S2 Rh1 C4 102.00(19) yes
S2 Rh1 C5 138.43(17) yes
O31 Rh1 O32 16.4(4) yes
O31 Rh1 C1 102.1(4) yes
O31 Rh1 C2 106.3(4) yes
O31 Rh1 C3 137.3(4) yes
O31 Rh1 C4 165.8(4) yes
O31 Rh1 C5 128.0(4) yes
O32 Rh1 C1 108.2(3) yes
O32 Rh1 C2 101.5(3) yes
O32 Rh1 C3 125.7(4) yes
O32 Rh1 C4 164.7(4) yes
O32 Rh1 C5 140.4(3) yes
C1 Rh1 C2 37.4(3) yes
C1 Rh1 C3 63.1(2) yes
C1 Rh1 C4 63.8(3) yes
C1 Rh1 C5 37.4(3) yes
C2 Rh1 C3 37.2(3) yes
C2 Rh1 C4 63.9(3) yes
C2 Rh1 C5 63.4(2) yes
C3 Rh1 C4 39.6(3) yes
C3 Rh1 C5 65.2(3) yes
C4 Rh1 C5 39.4(3) yes
S1 Ni1 S2 86.49(5) yes
S1 Ni1 N1 90.96(11) yes
S1 Ni1 N2 170.57(11) yes
S2 Ni1 N1 161.87(12) yes
S2 Ni1 N2 91.29(12) yes
N1 Ni1 N2 88.30(16) yes
Rh1 S1 Ni1 89.04(4) yes
Rh1 S1 C11 113.06(17) yes
Ni1 S1 C11 97.76(17) yes
Rh1 S2 Ni1 89.38(5) yes
Rh1 S2 C16 109.11(18) yes
Ni1 S2 C16 93.33(17) yes
O1 S3 O2 120.68(19) yes
O1 S3 N3 105.97(19) yes
O1 S3 C21 107.99(19) yes
O2 S3 N3 107.26(18) yes
O2 S3 C21 107.20(19) yes
N3 S3 C21 107.06(18) yes
N41 O4 N42 26.2(9) yes
O31 O5 N41 35.6(9) yes
O31 O5 N42 43.8(7) yes
N41 O5 N42 15.9(9) yes
N41 O6 N42 16.8(9) yes
Rh1 O31 O5 106.4(6) yes
Rh1 O31 O32 76.2(14) yes
Rh1 O31 N41 138.0(13) yes
Rh1 O31 N42 128.4(10) yes
O5 O31 O32 126.8(17) yes
O5 O31 N41 41.5(11) yes
O5 O31 N42 63.6(9) yes
O32 O31 N41 101.4(18) yes
O32 O31 N42 73.7(15) yes
N41 O31 N42 27.7(10) yes
Rh1 O32 O31 87.4(14) yes
Rh1 O32 N41 122.4(10) yes
Rh1 O32 N42 135.2(10) yes
O31 O32 N41 50.8(14) yes
O31 O32 N42 77.4(15) yes
N41 O32 N42 26.6(9) yes
Ni1 N1 C12 106.3(3) yes
Ni1 N1 C13 107.0(3) yes
Ni1 N1 C17 114.0(3) yes
C12 N1 C13 109.2(4) yes
C12 N1 C17 108.8(4) yes
C13 N1 C17 111.4(4) yes
Ni1 N2 C14 98.6(3) yes
Ni1 N2 C15 111.9(3) yes
Ni1 N2 C20 116.4(3) yes
C14 N2 C15 111.2(4) yes
C14 N2 C20 110.0(4) yes
C15 N2 C20 108.3(4) yes
S3 N3 C18 116.8(3) yes
S3 N3 C19 116.2(3) yes
C18 N3 C19 116.9(3) yes
O7 N5 O8 120.0(6) yes
O7 N5 O9 119.1(6) yes
O8 N5 O9 121.0(6) yes
O4 N41 O5 125.5(13) yes
O4 N41 O6 91.1(10) yes
O4 N41 O31 127.0(15) yes
O4 N41 O32 113.6(12) yes
O4 N41 N42 68(2) yes
O5 N41 O6 95.7(13) yes
O5 N41 O31 102.9(16) yes
O5 N41 O32 120.9(15) yes
O5 N41 N42 131(3) yes
O6 N41 O31 105.4(14) yes
O6 N41 O32 82.2(10) yes
O6 N41 N42 35.6(18) yes
O31 N41 O32 27.8(9) yes
O31 N41 N42 97(3) yes
O32 N41 N42 69.7(19) yes
O4 N42 O5 101.5(9) yes
O4 N42 O6 121.3(12) yes
O4 N42 O31 116.6(12) yes
O4 N42 O32 126.6(12) yes
O4 N42 N41 86(3) yes
O5 N42 O6 94.8(12) yes
O5 N42 O31 72.6(10) yes
O5 N42 O32 97.3(11) yes
O5 N42 N41 33.1(19) yes
O6 N42 O31 122.1(14) yes
O6 N42 O32 106.1(13) yes
O6 N42 N41 128(3) yes
O31 N42 O32 29.0(8) yes
O31 N42 N41 54.8(19) yes
O32 N42 N41 84(2) yes
Rh1 C1 C2 71.4(4) yes
Rh1 C1 C5 70.2(4) yes
Rh1 C1 C6 129.0(5) yes
C2 C1 C5 109.7(5) yes
C2 C1 C6 124.7(7) yes
C5 C1 C6 125.5(7) yes
Rh1 C2 C1 71.3(4) yes
Rh1 C2 C3 70.8(4) yes
Rh1 C2 C7 127.0(5) yes
C1 C2 C3 109.5(5) yes
C1 C2 C7 126.7(9) yes
C3 C2 C7 123.7(9) yes
Rh1 C3 C2 71.9(4) yes
Rh1 C3 C4 67.6(4) yes
Rh1 C3 C8 125.6(5) yes
C2 C3 C4 106.2(6) yes
C2 C3 C8 128.1(8) yes
C4 C3 C8 125.6(8) yes
Rh1 C4 C3 72.9(3) yes
Rh1 C4 C5 72.5(3) yes
Rh1 C4 C9 125.3(5) yes
C3 C4 C5 108.1(6) yes
C3 C4 C9 126.0(8) yes
C5 C4 C9 125.6(8) yes
Rh1 C5 C1 72.4(3) yes
Rh1 C5 C4 68.2(3) yes
Rh1 C5 C10 124.5(5) yes
C1 C5 C4 106.4(6) yes
C1 C5 C10 126.8(7) yes
C4 C5 C10 126.8(7) yes
S1 C11 C12 112.1(4) yes
N1 C12 C11 112.2(4) yes
N1 C13 C14 109.2(4) yes
N2 C14 C13 109.3(4) yes
N2 C15 C16 111.2(5) yes
S2 C16 C15 106.7(3) yes
N1 C17 C18 113.3(4) yes
N3 C18 C17 110.9(4) yes
N3 C19 C20 111.4(4) yes
N2 C20 C19 112.0(4) yes
S3 C21 C22 119.3(4) yes
S3 C21 C26 119.6(3) yes
C22 C21 C26 121.1(4) yes
C21 C22 C23 118.2(5) yes
C22 C23 C24 121.7(5) yes
C23 C24 C25 119.3(6) yes
C23 C24 C27 120.1(6) yes
C25 C24 C27 120.6(7) yes
C24 C25 C26 121.0(5) yes
C21 C26 C25 118.7(5) yes
C1 C6 H6A 109.296 no
C1 C6 H6B 109.251 no
C1 C6 H6C 109.714 no
H6A C6 H6B 109.267 no
H6A C6 H6C 109.644 no
H6B C6 H6C 109.652 no
C2 C7 H7A 109.092 no
C2 C7 H7B 109.330 no
C2 C7 H7C 109.616 no
H7A C7 H7B 109.227 no
H7A C7 H7C 109.586 no
H7B C7 H7C 109.971 no
C3 C8 H8A 109.838 no
C3 C8 H8B 109.837 no
C3 C8 H8C 108.634 no
H8A C8 H8B 110.606 no
H8A C8 H8C 108.965 no
H8B C8 H8C 108.921 no
C4 C9 H9A 109.629 no
C4 C9 H9B 109.367 no
C4 C9 H9C 109.456 no
H9A C9 H9B 109.501 no
H9A C9 H9C 109.645 no
H9B C9 H9C 109.228 no
C5 C10 H10A 109.513 no
C5 C10 H10B 109.355 no
C5 C10 H10C 109.669 no
H10A C10 H10B 109.335 no
H10A C10 H10C 109.575 no
H10B C10 H10C 109.379 no
S1 C11 H11A 109.141 no
S1 C11 H11B 109.145 no
C12 C11 H11A 109.255 no
C12 C11 H11B 109.188 no
H11A C11 H11B 107.964 no
N1 C12 H12A 109.280 no
N1 C12 H12B 109.161 no
C11 C12 H12A 109.165 no
C11 C12 H12B 109.076 no
H12A C12 H12B 107.882 no
N1 C13 H13A 109.875 no
N1 C13 H13B 109.850 no
C14 C13 H13A 109.815 no
C14 C13 H13B 109.760 no
H13A C13 H13B 108.354 no
N2 C14 H14A 109.663 no
N2 C14 H14B 109.655 no
C13 C14 H14A 109.995 no
C13 C14 H14B 109.980 no
H14A C14 H14B 108.195 no
N2 C15 H15A 109.496 no
N2 C15 H15B 109.360 no
C16 C15 H15A 109.391 no
C16 C15 H15B 109.347 no
H15A C15 H15B 108.015 no
S2 C16 H16A 110.358 no
S2 C16 H16B 110.086 no
C15 C16 H16A 110.660 no
C15 C16 H16B 110.390 no
H16A C16 H16B 108.604 no
N1 C17 H17A 108.899 no
N1 C17 H17B 108.865 no
C18 C17 H17A 109.011 no
C18 C17 H17B 108.974 no
H17A C17 H17B 107.630 no
N3 C18 H18A 109.412 no
N3 C18 H18B 109.380 no
C17 C18 H18A 109.563 no
C17 C18 H18B 109.564 no
H18A C18 H18B 107.932 no
N3 C19 H19A 109.323 no
N3 C19 H19B 109.353 no
C20 C19 H19A 109.373 no
C20 C19 H19B 109.293 no
H19A C19 H19B 108.026 no
N2 C20 H20A 109.246 no
N2 C20 H20B 109.234 no
C19 C20 H20A 109.138 no
C19 C20 H20B 109.063 no
H20A C20 H20B 108.083 no
C21 C22 H22 121.021 no
C23 C22 H22 120.767 no
C22 C23 H23 119.409 no
C24 C23 H23 118.931 no
C24 C25 H25 119.581 no
C26 C25 H25 119.400 no
C21 C26 H26 120.690 no
C25 C26 H26 120.572 no
C24 C27 H27A 109.706 no
C24 C27 H27B 109.547 no
C24 C27 H27C 109.172 no
H27A C27 H27B 109.857 no
H27A C27 H27C 109.361 no
H27B C27 H27C 109.181 no

loop_
_geom_bond_atom_site_label_1
_geom_bond_atom_site_label_2
_geom_bond_distance
_geom_bond_publ_flag
Rh1 S1 2.4133(11) yes
Rh1 S2 2.3975(12) yes
Rh1 O31 2.187(11) yes
Rh1 O32 2.126(11) yes
Rh1 C1 2.189(6) yes
Rh1 C2 2.190(6) yes
Rh1 C3 2.176(6) yes
Rh1 C4 2.104(5) yes
Rh1 C5 2.162(6) yes
Ni1 S1 2.1617(12) yes
Ni1 S2 2.1649(13) yes
Ni1 N1 1.973(4) yes
Ni1 N2 1.961(4) yes
S1 C11 1.830(5) yes
S2 C16 1.828(6) yes
S3 O1 1.432(4) yes
S3 O2 1.422(3) yes
S3 N3 1.644(4) yes
S3 C21 1.769(4) yes
O4 N41 1.318(17) yes
O4 N42 1.225(15) yes
O5 O31 1.718(16) yes
O5 N41 1.167(17) yes
O5 N42 1.612(17) yes
O6 N41 1.605(18) yes
O6 N42 1.180(16) yes
O7 N5 1.242(9) yes
O8 N5 1.247(7) yes
O9 N5 1.222(7) yes
O31 O32 0.618(15) yes
O31 N41 1.026(19) yes
O31 N42 1.245(17) yes
O32 N41 1.298(17) yes
O32 N42 1.225(16) yes
N1 C12 1.507(6) yes
N1 C13 1.510(6) yes
N1 C17 1.498(6) yes
N2 C14 1.499(7) yes
N2 C15 1.509(6) yes
N2 C20 1.498(6) yes
N3 C18 1.491(6) yes
N3 C19 1.487(6) yes
N41 N42 0.585(19) yes
C1 C2 1.403(9) yes
C1 C5 1.396(9) yes
C1 C6 1.497(11) yes
C2 C3 1.394(9) yes
C2 C7 1.512(10) yes
C3 C4 1.450(10) yes
C3 C8 1.506(11) yes
C4 C5 1.439(10) yes
C4 C9 1.495(15) yes
C5 C10 1.475(14) yes
C11 C12 1.505(8) yes
C13 C14 1.521(7) yes
C15 C16 1.514(8) yes
C17 C18 1.532(7) yes
C19 C20 1.528(6) yes
C21 C22 1.396(6) yes
C21 C26 1.395(6) yes
C22 C23 1.397(8) yes
C23 C24 1.372(10) yes
C24 C25 1.390(8) yes
C24 C27 1.528(11) yes
C25 C26 1.391(7) yes
C6 H6A 0.981 no
C6 H6B 0.981 no
C6 H6C 0.977 no
C7 H7A 0.984 no
C7 H7B 0.979 no
C7 H7C 0.975 no
C8 H8A 0.973 no
C8 H8B 0.974 no
C8 H8C 0.993 no
C9 H9A 0.977 no
C9 H9B 0.982 no
C9 H9C 0.980 no
C10 H10A 0.980 no
C10 H10B 0.982 no
C10 H10C 0.979 no
C11 H11A 0.990 no
C11 H11B 0.989 no
C12 H12A 0.989 no
C12 H12B 0.991 no
C13 H13A 0.989 no
C13 H13B 0.990 no
C14 H14A 0.991 no
C14 H14B 0.990 no
C15 H15A 0.989 no
C15 H15B 0.991 no
C16 H16A 0.987 no
C16 H16B 0.992 no
C17 H17A 0.990 no
C17 H17B 0.991 no
C18 H18A 0.990 no
C18 H18B 0.991 no
C19 H19A 0.990 no
C19 H19B 0.990 no
C20 H20A 0.988 no
C20 H20B 0.989 no
C22 H22 0.950 no
C23 H23 0.948 no
C25 H25 0.950 no
C26 H26 0.950 no
C27 H27A 0.977 no
C27 H27B 0.979 no
C27 H27C 0.985 no

loop_
_geom_contact_atom_site_label_1
_geom_contact_atom_site_label_2
_geom_contact_distance
_geom_contact_publ_flag
_geom_contact_site_symmetry_2
Rh1 O6 3.312(10) no .
Ni1 S3 3.4589(11) no .
Ni1 O2 3.406(3) no .
Ni1 O31 3.096(12) no .
Ni1 O32 3.052(10) no .
Ni1 N3 2.601(4) no .
Ni1 C18 3.254(4) no .
Ni1 C19 3.062(5) no .
S1 C10 3.475(11) no .
S1 C17 3.561(5) no .
S2 C8 3.485(12) no .
S3 C17 3.470(5) no .
O1 C17 3.137(6) no .
O1 C18 2.815(6) no .
O1 C22 2.917(6) no .
O2 C19 2.976(5) no .
O2 C26 2.972(6) no .
O5 C1 3.191(10) no .
O5 C6 2.809(13) no .
O6 C2 3.243(12) no .
O6 C7 2.778(14) no .
O31 N1 3.584(12) no .
O31 C11 3.131(12) no .
O31 C12 3.005(12) no .
O31 C16 3.396(14) no .
O32 C12 3.432(12) no .
O32 C14 3.515(12) no .
O32 C16 2.861(10) no .
N1 N3 2.910(5) no .
N1 C20 3.347(6) no .
N2 N3 2.970(5) no .
N2 C18 3.537(6) no .
N3 C13 3.595(6) no .
N3 C26 3.474(6) no .
N41 C12 3.448(16) no .
C6 C7 3.158(18) no .
C6 C10 3.150(17) no .
C7 C8 3.164(18) no .
C8 C9 3.207(19) no .
C9 C10 3.19(2) no .
C11 C17 3.052(7) no .
C12 C14 3.370(7) no .
C13 C18 3.093(7) no .
C13 C20 2.968(7) no .
C14 C16 3.189(8) no .
C15 C19 3.340(6) no .
C18 C20 3.007(6) no .
C18 C21 3.478(6) no .
C19 C21 3.234(6) no .
C19 C26 3.366(6) no .
C21 C24 2.778(8) no .
C22 C25 2.785(8) no .
C23 C26 2.778(7) no .
O1 C2 3.475(6) no 6_466
O1 C3 3.078(7) no 6_466
O1 C4 3.478(7) no 6_466
O1 C8 3.258(10) no 6_466
O1 C27 3.489(9) no 2_545
O2 O5 3.566(13) no 2_655
O2 C2 3.453(6) no 6_466
O2 C6 3.228(11) no 2_655
O2 C7 3.362(10) no 6_466
O4 C19 3.280(6) no 2_645
O4 C20 3.504(6) no 2_645
O5 O2 3.566(13) no 2_645
O5 C15 3.393(13) no 2_645
O5 C19 3.178(12) no 2_645
O6 O7 3.551(14) no .
O6 C26 3.361(12) no 2_645
O7 O6 3.551(14) no .
O7 C13 3.319(8) no 8_555
O7 C20 3.416(7) no 8_555
O7 C23 3.550(9) no 1_655
O8 C11 3.474(7) no 2_655
O8 C12 3.545(7) no 2_655
O8 C16 3.235(7) no .
O8 C19 3.391(7) no 8_555
O8 C20 3.110(7) no 8_555
O9 C16 3.427(7) no .
N5 C16 3.365(7) no .
N5 C23 3.591(7) no 1_655
N41 C19 3.587(15) no 2_645
C2 O1 3.475(6) no 6_566
C2 O2 3.453(6) no 6_566
C3 O1 3.078(7) no 6_566
C4 O1 3.478(7) no 6_566
C5 C22 3.568(7) no 6_566
C6 O2 3.228(11) no 2_645
C7 O2 3.362(10) no 6_566
C8 O1 3.258(10) no 6_566
C10 C23 3.541(11) no 6_566
C11 O8 3.474(7) no 2_645
C12 O8 3.545(7) no 2_645
C13 O7 3.319(8) no 8_455
C15 O5 3.393(13) no 2_655
C16 O8 3.235(7) no .
C16 O9 3.427(7) no .
C16 N5 3.365(7) no .
C17 C27 3.546(9) no 2_545
C19 O4 3.280(6) no 2_655
C19 O5 3.178(12) no 2_655
C19 O8 3.391(7) no 8_455
C19 N41 3.587(15) no 2_655
C20 O4 3.504(6) no 2_655
C20 O7 3.416(7) no 8_455
C20 O8 3.110(7) no 8_455
C22 C5 3.568(7) no 6_466
C23 O7 3.550(9) no 1_455
C23 N5 3.591(7) no 1_455
C23 C10 3.541(11) no 6_466
C26 O6 3.361(12) no 2_655
C27 O1 3.489(9) no 2_555
C27 C17 3.546(9) no 2_555
Rh1 H6A 3.3685 no .
Rh1 H7A 3.3405 no .
Rh1 H8A 3.3005 no .
Rh1 H9A 3.1938 no .
Rh1 H10B 3.2341 no .
Rh1 H10C 3.5976 no .
Rh1 H11A 3.4768 no .
Rh1 H16B 3.2768 no .
Ni1 H12B 2.9957 no .
Ni1 H13A 3.3901 no .
Ni1 H13B 3.5490 no .
Ni1 H14A 2.7676 no .
Ni1 H14B 3.5721 no .
Ni1 H15A 3.3204 no .
Ni1 H16B 3.0853 no .
Ni1 H17A 3.1278 no .
Ni1 H19A 3.1446 no .
Ni1 H20A 3.3745 no .
S1 H9A 3.2016 no .
S1 H10B 3.0624 no .
S1 H10C 3.4481 no .
S1 H12B 3.1154 no .
S1 H17A 3.1521 no .
S2 H8A 3.0645 no .
S2 H8C 3.4836 no .
S2 H9A 3.5423 no .
S2 H15A 2.8903 no .
S2 H15B 3.5778 no .
S3 H17A 3.2682 no .
S3 H18A 3.4495 no .
S3 H18B 2.6834 no .
S3 H19A 2.7136 no .
S3 H19B 2.9979 no .
S3 H22 2.8458 no .
S3 H26 2.8470 no .
O1 H17A 2.5700 no .
O1 H18B 2.5831 no .
O1 H22 2.5538 no .
O2 H19A 2.5375 no .
O2 H19B 3.4836 no .
O2 H26 2.6721 no .
O4 H12B 2.8156 no .
O4 H14A 2.7859 no .
O4 H16B 3.3860 no .
O5 H6A 2.2928 no .
O5 H6C 2.7180 no .
O5 H7A 3.2072 no .
O5 H11A 3.0763 no .
O5 H12B 2.9638 no .
O6 H6C 3.1747 no .
O6 H7A 1.8651 no .
O6 H7B 3.4232 no .
O6 H7C 3.2276 no .
O6 H16B 3.1135 no .
O31 H6A 3.4099 no .
O31 H7A 3.3583 no .
O31 H11A 2.9758 no .
O31 H12B 2.2962 no .
O31 H14A 2.8607 no .
O31 H16B 2.7063 no .
O32 H7A 3.1051 no .
O32 H11A 3.5341 no .
O32 H12B 2.7422 no .
O32 H14A 2.6956 no .
O32 H16A 3.5267 no .
O32 H16B 2.1373 no .
N1 H11A 3.3187 no .
N1 H11B 2.8747 no .
N1 H14A 2.7874 no .
N1 H14B 3.3195 no .
N1 H18A 2.8161 no .
N1 H18B 3.3676 no .
N1 H20A 3.1689 no .
N2 H13A 2.7802 no .
N2 H13B 3.3093 no .
N2 H16A 3.3472 no .
N2 H16B 2.7585 no .
N2 H18A 3.4149 no .
N2 H19A 2.7211 no .
N2 H19B 3.3518 no .
N3 H13A 3.4340 no .
N3 H17A 2.7672 no .
N3 H17B 3.3318 no .
N3 H20A 2.7003 no .
N3 H20B 3.3332 no .
N3 H26 3.4418 no .
N41 H6A 3.3396 no .
N41 H6C 3.5675 no .
N41 H7A 3.1949 no .
N41 H11A 3.4098 no .
N41 H12B 2.5579 no .
N41 H14A 3.1441 no .
N41 H16B 3.1911 no .
N42 H7A 2.9054 no .
N42 H12B 2.9704 no .
N42 H14A 3.0322 no .
N42 H16B 2.8279 no .
C1 H7A 2.8665 no .
C1 H7B 2.8666 no .
C1 H7C 3.3680 no .
C1 H10A 2.8395 no .
C1 H10B 2.8259 no .
C1 H10C 3.3368 no .
C2 H6A 3.2125 no .
C2 H6B 3.1492 no .
C2 H6C 2.6374 no .
C2 H8A 2.8897 no .
C2 H8B 2.8863 no .
C2 H8C 3.3701 no .
C3 H7A 3.1966 no .
C3 H7B 3.1569 no .
C3 H7C 2.6253 no .
C3 H9A 3.2360 no .
C3 H9B 2.6842 no .
C3 H9C 3.2313 no .
C4 H8A 3.2369 no .
C4 H8B 3.2328 no .
C4 H8C 2.6789 no .
C4 H10A 3.2084 no .
C4 H10B 3.2229 no .
C4 H10C 2.6758 no .
C5 H6A 2.8290 no .
C5 H6B 2.8324 no .
C5 H6C 3.3439 no .
C5 H9A 2.9047 no .
C5 H9B 3.3831 no .
C5 H9C 2.8303 no .
C6 H7A 3.1383 no .
C6 H7B 3.1119 no .
C6 H10A 3.1116 no .
C6 H10B 3.1290 no .
C7 H6C 2.7173 no .
C7 H8A 3.1635 no .
C7 H8B 3.1474 no .
C8 H7C 2.7208 no .
C8 H9B 2.7652 no .
C9 H8C 2.7529 no .
C9 H10C 2.7662 no .
C10 H6A 3.0923 no .
C10 H6B 3.1430 no .
C10 H9A 3.2212 no .
C10 H9C 3.1119 no .
C11 H10B 3.3117 no .
C11 H17A 2.6429 no .
C11 H17B 3.4982 no .
C12 H13A 3.2025 no .
C12 H13B 2.4138 no .
C12 H14A 3.2717 no .
C12 H17A 2.5471 no .
C12 H17B 2.6838 no .
C13 H12A 2.7493 no .
C13 H12B 2.5351 no .
C13 H17A 3.3263 no .
C13 H17B 2.6224 no .
C13 H18A 2.8588 no .
C13 H20A 2.5338 no .
C14 H12B 3.1231 no .
C14 H15A 3.3000 no .
C14 H15B 2.5394 no .
C14 H16B 2.9642 no .
C14 H20A 2.4137 no .
C14 H20B 2.9603 no .
C15 H14A 2.6255 no .
C15 H14B 2.7323 no .
C15 H19A 3.1422 no .
C15 H20A 3.2030 no .
C15 H20B 2.3938 no .
C16 H8A 3.3745 no .
C16 H14A 2.8621 no .
C17 H11B 2.9239 no .
C17 H12A 2.5487 no .
C17 H12B 3.2904 no .
C17 H13A 2.4563 no .
C17 H13B 3.0266 no .
C17 H20A 3.4016 no .
C18 H13A 2.6945 no .
C18 H19A 3.3635 no .
C18 H19B 2.7927 no .
C18 H20A 2.6892 no .
C19 H15A 3.0490 no .
C19 H18A 2.5235 no .
C19 H18B 3.1437 no .
C19 H26 3.0640 no .
C20 H13A 2.7542 no .
C20 H14A 3.3101 no .
C20 H14B 2.6055 no .
C20 H15A 2.4646 no .
C20 H15B 2.8071 no .
C20 H18A 2.6338 no .
C21 H18B 3.1197 no .
C21 H19A 3.3156 no .
C21 H19B 3.0052 no .
C21 H23 3.2543 no .
C21 H25 3.2550 no .
C22 H18B 3.1543 no .
C22 H26 3.2888 no .
C23 H25 3.2394 no .
C23 H27A 2.7677 no .
C23 H27B 2.7646 no .
C23 H27C 3.3065 no .
C24 H22 3.2729 no .
C24 H26 3.2784 no .
C25 H23 3.2363 no .
C25 H27A 3.1525 no .
C25 H27B 3.1554 no .
C25 H27C 2.5733 no .
C26 H19A 3.1893 no .
C26 H19B 2.9597 no .
C26 H22 3.2903 no .
C27 H23 2.6437 no .
C27 H25 2.6824 no .
H6A H10A 3.1591 no .
H6A H10B 2.7670 no .
H6A H11A 3.4231 no .
H6B H7B 3.5079 no .
H6B H10A 2.8006 no .
H6B H10B 3.2603 no .
H6C H7A 2.5504 no .
H6C H7B 2.5593 no .
H7B H8B 3.5629 no .
H7C H8A 2.5777 no .
H7C H8B 2.5923 no .
H8A H9B 3.4205 no .
H8A H16A 2.9238 no .
H8B H9B 3.3650 no .
H8C H9A 3.3706 no .
H8C H9B 2.0706 no .
H8C H9C 3.4138 no .
H9A H10C 2.6528 no .
H9C H10A 3.5336 no .
H9C H10C 2.5665 no .
H10B H11A 2.8002 no .
H10B H11B 3.5741 no .
H11A H12A 2.4664 no .
H11A H12B 2.2392 no .
H11A H17A 3.5950 no .
H11B H12A 2.2395 no .
H11B H12B 2.8261 no .
H11B H17A 2.2674 no .
H11B H17B 3.2746 no .
H12A H13A 3.3211 no .
H12A H13B 2.4629 no .
H12A H17A 2.6620 no .
H12A H17B 2.4175 no .
H12B H13A 3.4413 no .
H12B H13B 2.2937 no .
H12B H14A 2.7584 no .
H12B H17A 3.5016 no .
H12B H17B 3.5050 no .
H13A H14A 2.8666 no .
H13A H14B 2.3080 no .
H13A H17A 3.4245 no .
H13A H17B 2.4323 no .
H13A H18A 2.1925 no .
H13A H18B 3.5347 no .
H13A H20A 2.0380 no .
H13A H20B 3.4939 no .
H13B H14A 2.3080 no .
H13B H14B 2.4619 no .
H13B H17B 2.9089 no .
H13B H20A 3.4161 no .
H14A H15A 3.5746 no .
H14A H15B 2.6469 no .
H14A H16B 2.3562 no .
H14A H20A 3.3870 no .
H14B H15A 3.4893 no .
H14B H15B 2.4408 no .
H14B H16B 3.4537 no .
H14B H20A 2.4220 no .
H14B H20B 2.8341 no .
H15A H16A 2.3344 no .
H15A H16B 2.8705 no .
H15A H19A 2.6299 no .
H15A H20A 3.3807 no .
H15A H20B 2.2109 no .
H15B H16A 2.4163 no .
H15B H16B 2.3440 no .
H15B H20A 3.4032 no .
H15B H20B 2.5298 no .
H17A H18A 2.8704 no .
H17A H18B 2.3254 no .
H17B H18A 2.3303 no .
H17B H18B 2.4185 no .
H18A H19A 3.4816 no .
H18A H19B 2.6101 no .
H18A H20A 2.0483 no .
H18A H20B 3.4481 no .
H18B H19B 3.1686 no .
H18B H20A 3.5192 no .
H18B H22 2.8434 no .
H19A H20A 2.8700 no .
H19A H20B 2.3685 no .
H19A H26 2.6362 no .
H19B H20A 2.3669 no .
H19B H20B 2.3614 no .
H19B H26 2.7954 no .
H22 H23 2.3485 no .
H23 H27A 2.6988 no .
H23 H27B 2.6892 no .
H23 H27C 3.5773 no .
H25 H26 2.3402 no .
H25 H27A 3.3368 no .
H25 H27B 3.3421 no .
H25 H27C 2.3552 no .
S2 H6A 3.1220 no 2_655
O1 H8B 2.7276 no 6_466
O1 H8C 3.5026 no 6_466
O1 H27A 3.0761 no 2_545
O1 H27C 3.0330 no 2_545
O2 H6A 3.1705 no 2_655
O2 H6B 3.4514 no 2_655
O2 H6C 2.6000 no 2_655
O2 H7B 2.6223 no 6_466
O4 H15A 3.1136 no 2_645
O4 H17B 2.7803 no 8_555
O4 H19A 2.8159 no 2_645
O4 H19B 3.1155 no 2_645
O4 H20B 2.8379 no 2_645
O4 H27B 2.6870 no 7_645
O5 H15A 2.4688 no 2_645
O5 H19A 2.2430 no 2_645
O5 H19B 3.5389 no 2_645
O5 H20B 3.4711 no 2_645
O5 H26 3.2941 no 2_645
O6 H19A 3.1269 no 2_645
O6 H25 3.5392 no 2_645
O6 H26 2.5036 no 2_645
O7 H7A 3.5747 no .
O7 H7C 3.4793 no .
O7 H9C 2.9801 no 6_566
O7 H13A 2.4074 no 8_555
O7 H14B 3.3502 no 8_555
O7 H16A 3.5599 no .
O7 H16B 3.5207 no .
O7 H18A 2.8970 no 8_555
O7 H20A 2.4575 no 8_555
O7 H22 3.5745 no 1_655
O7 H23 2.7097 no 1_655
O7 H25 3.3866 no 2_645
O8 H11A 3.4882 no 2_655
O8 H11B 2.9122 no 2_655
O8 H12A 2.7825 no 2_655
O8 H15B 3.3102 no .
O8 H16A 2.5854 no .
O8 H16B 3.1624 no .
O8 H18A 2.7485 no 8_555
O8 H19B 2.8361 no 8_555
O8 H20A 2.4617 no 8_555
O8 H20B 3.1537 no 8_555
O8 H23 2.9895 no 1_655
O9 H7C 3.1505 no .
O9 H8A 2.7598 no .
O9 H10C 2.7775 no 6_566
O9 H11A 3.3950 no 2_655
O9 H11B 2.9195 no 2_655
O9 H16A 2.5938 no .
O9 H16B 3.4430 no .
O9 H23 3.1820 no 1_655
O31 H15A 3.3858 no 2_645
N5 H10C 3.5047 no 6_566
N5 H11B 3.3077 no 2_655
N5 H13A 3.4155 no 8_555
N5 H16A 2.6808 no .
N5 H16B 3.1550 no .
N5 H18A 3.1853 no 8_555
N5 H20A 2.7889 no 8_555
N5 H23 2.6879 no 1_655
N41 H15A 2.9215 no 2_645
N41 H19A 2.8056 no 2_645
N41 H20B 3.5000 no 2_645
N41 H26 3.5467 no 2_645
N42 H15A 3.4447 no 2_645
N42 H17B 3.5586 no 8_555
N42 H19A 3.0158 no 2_645
N42 H26 3.3560 no 2_645
C4 H22 3.4188 no 6_566
C5 H22 3.5817 no 6_566
C6 H7B 3.2785 no 5_766
C7 H6B 3.5938 no 5_766
C7 H9A 2.8764 no 6_566
C7 H26 3.5012 no 2_645
C8 H10B 3.4506 no 2_655
C9 H7B 3.3600 no 6_466
C9 H7C 3.1690 no 6_466
C9 H22 3.4075 no 6_566
C9 H25 3.2492 no 5_676
C10 H8C 3.2569 no 2_645
C11 H15A 3.4769 no 2_645
C11 H16A 3.1149 no 2_645
C12 H15A 3.1770 no 2_645
C12 H15B 3.5348 no 2_645
C12 H16A 3.5555 no 2_645
C13 H25 3.1666 no 7_645
C13 H27C 3.4267 no 7_645
C14 H18B 3.4163 no 8_555
C14 H22 3.4129 no 8_555
C14 H27C 3.3353 no 7_645
C15 H11A 3.3847 no 2_655
C15 H12A 3.4306 no 2_655
C15 H12B 3.3252 no 2_655
C16 H11A 3.1501 no 2_655
C17 H27A 3.2821 no 2_545
C17 H27B 3.1546 no 2_545
C20 H23 3.0786 no 8_555
C21 H6B 3.5988 no 6_466
C22 H9C 3.3341 no 6_466
C22 H10A 3.1449 no 6_466
C22 H14B 2.8980 no 8_455
C22 H15B 3.5819 no 8_455
C23 H10A 2.8351 no 6_466
C23 H10C 3.5248 no 6_466
C23 H14B 3.2038 no 8_455
C23 H15B 3.5707 no 8_455
C23 H20A 3.4910 no 8_455
C23 H20B 3.0291 no 8_455
C24 H10A 3.0339 no 6_466
C24 H13B 3.1343 no 7_655
C24 H20B 3.5212 no 8_455
C25 H9B 3.2148 no 5_676
C25 H9C 3.5647 no 5_676
C25 H10A 3.4941 no 6_466
C25 H13B 2.8255 no 7_655
C26 H6B 3.2690 no 6_466
C26 H7A 3.4340 no 2_655
C27 H13B 3.1699 no 7_655
C27 H17A 2.9089 no 2_555
C27 H17B 3.4101 no 2_555
C27 H18B 3.4008 no 2_555
C27 H20B 3.5628 no 8_455
H6A S2 3.1220 no 2_645
H6A O2 3.1705 no 2_645
H6A H19A 3.5311 no 2_645
H6B O2 3.4514 no 2_645
H6B C7 3.5938 no 5_766
H6B C21 3.5988 no 6_566
H6B C26 3.2690 no 6_566
H6B H6C 3.4365 no 5_766
H6B H7B 2.7340 no 5_766
H6B H9A 3.4797 no 2_645
H6B H9B 3.0380 no 2_645
H6B H26 3.3273 no 6_566
H6C O2 2.6000 no 2_645
H6C H6B 3.4365 no 5_766
H6C H6C 3.2029 no 5_766
H6C H7B 3.0197 no 5_766
H6C H19A 3.5390 no 2_645
H6C H26 3.0350 no 2_645
H7A O7 3.5747 no .
H7A C26 3.4340 no 2_645
H7A H9A 3.2480 no 6_566
H7A H25 3.3738 no 2_645
H7A H26 2.6882 no 2_645
H7B O2 2.6223 no 6_566
H7B C6 3.2785 no 5_766
H7B C9 3.3600 no 6_566
H7B H6B 2.7340 no 5_766
H7B H6C 3.0197 no 5_766
H7B H9A 2.5981 no 6_566
H7B H9B 3.4028 no 6_566
H7B H26 3.4648 no 2_645
H7C O7 3.4793 no .
H7C O9 3.1505 no .
H7C C9 3.1690 no 6_566
H7C H9A 2.4003 no 6_566
H7C H9C 3.1487 no 6_566
H7C H10C 3.4964 no 6_566
H8A O9 2.7598 no .
H8A H10B 3.2165 no 2_655
H8B O1 2.7276 no 6_566
H8B H27A 3.3180 no 5_676
H8C O1 3.5026 no 6_566
H8C C10 3.2569 no 2_655
H8C H10A 2.7618 no 2_655
H8C H10B 2.8674 no 2_655
H8C H27A 3.2233 no 5_676
H9A C7 2.8764 no 6_466
H9A H6B 3.4797 no 2_655
H9A H7A 3.2480 no 6_466
H9A H7B 2.5981 no 6_466
H9A H7C 2.4003 no 6_466
H9B C25 3.2148 no 5_676
H9B H6B 3.0380 no 2_655
H9B H7B 3.4028 no 6_466
H9B H10A 3.4606 no 2_655
H9B H25 2.8509 no 5_676
H9B H27C 3.3085 no 5_676
H9C O7 2.9801 no 6_466
H9C C22 3.3341 no 6_566
H9C C25 3.5647 no 5_676
H9C H7C 3.1487 no 6_466
H9C H22 2.6920 no 6_566
H9C H25 2.8136 no 5_676
H9C H27C 3.2971 no 5_676
H10A C22 3.1449 no 6_566
H10A C23 2.8351 no 6_566
H10A C24 3.0339 no 6_566
H10A C25 3.4941 no 6_566
H10A H8C 2.7618 no 2_645
H10A H9B 3.4606 no 2_645
H10A H22 3.5422 no 6_566
H10A H23 3.0842 no 6_566
H10A H27A 3.2907 no 6_566
H10B C8 3.4506 no 2_645
H10B H8A 3.2165 no 2_645
H10B H8C 2.8674 no 2_645
H10C O9 2.7775 no 6_466
H10C N5 3.5047 no 6_466
H10C C23 3.5248 no 6_566
H10C H7C 3.4964 no 6_466
H10C H23 3.3926 no 6_566
H11A O8 3.4882 no 2_645
H11A O9 3.3950 no 2_645
H11A C15 3.3847 no 2_645
H11A C16 3.1501 no 2_645
H11A H15A 2.8413 no 2_645
H11A H16A 2.4013 no 2_645
H11B O8 2.9122 no 2_645
H11B O9 2.9195 no 2_645
H11B N5 3.3077 no 2_645
H11B H16A 3.1368 no 2_645
H11B H27A 3.1116 no 2_545
H12A O8 2.7825 no 2_645
H12A C15 3.4306 no 2_645
H12A H15A 3.1077 no 2_645
H12A H15B 3.0006 no 2_645
H12A H16A 3.2615 no 2_645
H12A H19B 3.4022 no 7_645
H12B C15 3.3252 no 2_645
H12B H15A 2.5911 no 2_645
H12B H15B 3.2328 no 2_645
H13A O7 2.4074 no 8_455
H13A N5 3.4155 no 8_455
H13A H25 2.9742 no 7_645
H13B C24 3.1343 no 7_645
H13B C25 2.8255 no 7_645
H13B C27 3.1699 no 7_645
H13B H25 2.5028 no 7_645
H13B H27B 3.1093 no 7_645
H13B H27C 2.7987 no 7_645
H14A H18B 2.9897 no 8_555
H14A H27B 3.2997 no 7_645
H14A H27C 3.2335 no 7_645
H14B O7 3.3502 no 8_455
H14B C22 2.8980 no 8_555
H14B C23 3.2038 no 8_555
H14B H18B 2.9116 no 8_555
H14B H22 2.4281 no 8_555
H14B H23 2.9809 no 8_555
H14B H27C 2.9015 no 7_645
H15A O4 3.1136 no 2_655
H15A O5 2.4688 no 2_655
H15A O31 3.3858 no 2_655
H15A N41 2.9215 no 2_655
H15A N42 3.4447 no 2_655
H15A C11 3.4769 no 2_655
H15A C12 3.1770 no 2_655
H15A H11A 2.8413 no 2_655
H15A H12A 3.1077 no 2_655
H15A H12B 2.5911 no 2_655
H15B O8 3.3102 no .
H15B C12 3.5348 no 2_655
H15B C22 3.5819 no 8_555
H15B C23 3.5707 no 8_555
H15B H12A 3.0006 no 2_655
H15B H12B 3.2328 no 2_655
H15B H18A 3.5680 no 8_555
H15B H18B 3.2907 no 8_555
H16A O7 3.5599 no .
H16A O8 2.5854 no .
H16A O9 2.5938 no .
H16A N5 2.6808 no .
H16A C11 3.1149 no 2_655
H16A C12 3.5555 no 2_655
H16A H11A 2.4013 no 2_655
H16A H11B 3.1368 no 2_655
H16A H12A 3.2615 no 2_655
H16B O7 3.5207 no .
H16B O8 3.1624 no .
H16B O9 3.4430 no .
H16B N5 3.1550 no .
H16B H18A 3.4219 no 8_555
H17A C27 2.9089 no 2_545
H17A H27A 2.4526 no 2_545
H17A H27B 2.7369 no 2_545
H17A H27C 3.0833 no 2_545
H17B O4 2.7803 no 8_455
H17B N42 3.5586 no 8_455
H17B C27 3.4101 no 2_545
H17B H27A 3.3333 no 2_545
H17B H27B 2.7725 no 2_545
H18A O7 2.8970 no 8_455
H18A O8 2.7485 no 8_455
H18A N5 3.1853 no 8_455
H18A H15B 3.5680 no 8_455
H18A H16B 3.4219 no 8_455
H18B C14 3.4163 no 8_455
H18B C27 3.4008 no 2_545
H18B H14A 2.9897 no 8_455
H18B H14B 2.9116 no 8_455
H18B H15B 3.2907 no 8_455
H18B H27A 3.5240 no 2_545
H18B H27B 3.2013 no 2_545
H18B H27C 2.9381 no 2_545
H19A O4 2.8159 no 2_655
H19A O5 2.2430 no 2_655
H19A O6 3.1269 no 2_655
H19A N41 2.8056 no 2_655
H19A N42 3.0158 no 2_655
H19A H6A 3.5311 no 2_655
H19A H6C 3.5390 no 2_655
H19B O4 3.1155 no 2_655
H19B O5 3.5389 no 2_655
H19B O8 2.8361 no 8_455
H19B H12A 3.4022 no 7_655
H20A O7 2.4575 no 8_455
H20A O8 2.4617 no 8_455
H20A N5 2.7889 no 8_455
H20A C23 3.4910 no 8_555
H20A H23 2.7380 no 8_555
H20B O4 2.8379 no 2_655
H20B O5 3.4711 no 2_655
H20B O8 3.1537 no 8_455
H20B N41 3.5000 no 2_655
H20B C23 3.0291 no 8_555
H20B C24 3.5212 no 8_555
H20B C27 3.5628 no 8_555
H20B H23 2.5524 no 8_555
H20B H27B 2.8513 no 8_555
H22 O7 3.5745 no 1_455
H22 C4 3.4188 no 6_466
H22 C5 3.5817 no 6_466
H22 C9 3.4075 no 6_466
H22 C14 3.4129 no 8_455
H22 H9C 2.6920 no 6_466
H22 H10A 3.5422 no 6_466
H22 H14B 2.4281 no 8_455
H22 H27C 2.9107 no 2_545
H23 O7 2.7097 no 1_455
H23 O8 2.9895 no 1_455
H23 O9 3.1820 no 1_455
H23 N5 2.6879 no 1_455
H23 C20 3.0786 no 8_455
H23 H10A 3.0842 no 6_466
H23 H10C 3.3926 no 6_466
H23 H14B 2.9809 no 8_455
H23 H20A 2.7380 no 8_455
H23 H20B 2.5524 no 8_455
H25 O6 3.5392 no 2_655
H25 O7 3.3866 no 2_655
H25 C9 3.2492 no 5_676
H25 C13 3.1666 no 7_655
H25 H7A 3.3738 no 2_655
H25 H9B 2.8509 no 5_676
H25 H9C 2.8136 no 5_676
H25 H13A 2.9742 no 7_655
H25 H13B 2.5028 no 7_655
H26 O5 3.2941 no 2_655
H26 O6 2.5036 no 2_655
H26 N41 3.5467 no 2_655
H26 N42 3.3560 no 2_655
H26 C7 3.5012 no 2_655
H26 H6B 3.3273 no 6_466
H26 H6C 3.0350 no 2_655
H26 H7A 2.6882 no 2_655
H26 H7B 3.4648 no 2_655
H27A O1 3.0761 no 2_555
H27A C17 3.2821 no 2_555
H27A H8B 3.3180 no 5_676
H27A H8C 3.2233 no 5_676
H27A H10A 3.2907 no 6_466
H27A H11B 3.1116 no 2_555
H27A H17A 2.4526 no 2_555
H27A H17B 3.3333 no 2_555
H27A H18B 3.5240 no 2_555
H27B O4 2.6870 no 7_655
H27B C17 3.1546 no 2_555
H27B H13B 3.1093 no 7_655
H27B H14A 3.2997 no 7_655
H27B H17A 2.7369 no 2_555
H27B H17B 2.7725 no 2_555
H27B H18B 3.2013 no 2_555
H27B H20B 2.8513 no 8_455
H27C O1 3.0330 no 2_555
H27C C13 3.4267 no 7_655
H27C C14 3.3353 no 7_655
H27C H9B 3.3085 no 5_676
H27C H9C 3.2971 no 5_676
H27C H13B 2.7987 no 7_655
H27C H14A 3.2335 no 7_655
H27C H14B 2.9015 no 7_655
H27C H17A 3.0833 no 2_555
H27C H18B 2.9381 no 2_555
H27C H22 2.9107 no 2_555

loop_
_geom_torsion_atom_site_label_1
_geom_torsion_atom_site_label_2
_geom_torsion_atom_site_label_3
_geom_torsion_atom_site_label_4
_geom_torsion
_geom_torsion_publ_flag
S1 Rh1 S2 Ni1 -30.76(4) no
S1 Rh1 S2 C16 -124.07(6) no
S2 Rh1 S1 Ni1 30.81(4) no
S2 Rh1 S1 C11 128.84(6) no
S1 Rh1 O31 O5 -110.8(5) no
S1 Rh1 O31 O32 124.5(10) no
S1 Rh1 O31 N41 -143.7(14) no
S1 Rh1 O31 N42 -179.8(10) no
O31 Rh1 S1 Ni1 -62.9(4) no
O31 Rh1 S1 C11 35.2(4) no
S1 Rh1 O32 O31 -55.0(10) no
S1 Rh1 O32 N41 -93.8(8) no
S1 Rh1 O32 N42 -124.1(9) no
O32 Rh1 S1 Ni1 -49.4(3) no
O32 Rh1 S1 C11 48.6(3) no
S1 Rh1 C1 C2 -169.38(11) no
S1 Rh1 C1 C5 -49.5(3) no
S1 Rh1 C1 C6 70.7(5) no
C1 Rh1 S1 Ni1 -162.89(17) no
C1 Rh1 S1 C11 -64.86(18) no
S1 Rh1 C2 C1 25.1(6) no
S1 Rh1 C2 C3 -94.4(6) no
S1 Rh1 C2 C7 147.4(3) no
C2 Rh1 S1 Ni1 179.3(5) no
C2 Rh1 S1 C11 -82.6(5) no
S1 Rh1 C3 C2 145.97(14) no
S1 Rh1 C3 C4 29.0(4) no
S1 Rh1 C3 C8 -89.6(5) no
C3 Rh1 S1 Ni1 111.7(3) no
C3 Rh1 S1 C11 -150.2(3) no
S1 Rh1 C4 C3 -161.04(19) no
S1 Rh1 C4 C5 82.9(3) no
S1 Rh1 C4 C9 -38.7(5) no
C4 Rh1 S1 Ni1 130.2(2) no
C4 Rh1 S1 C11 -131.7(2) no
S1 Rh1 C5 C1 140.0(2) no
S1 Rh1 C5 C4 -103.53(18) no
S1 Rh1 C5 C10 17.0(4) no
C5 Rh1 S1 Ni1 169.46(17) no
C5 Rh1 S1 C11 -92.51(17) no
S2 Rh1 O31 O5 173.5(5) no
S2 Rh1 O31 O32 48.7(10) no
S2 Rh1 O31 N41 140.6(13) no
S2 Rh1 O31 N42 104.5(10) no
O31 Rh1 S2 Ni1 51.7(3) no
O31 Rh1 S2 C16 -41.6(3) no
S2 Rh1 O32 O31 -130.5(10) no
S2 Rh1 O32 N41 -169.3(8) no
S2 Rh1 O32 N42 160.4(10) no
O32 Rh1 S2 Ni1 64.1(3) no
O32 Rh1 S2 C16 -29.2(3) no
S2 Rh1 C1 C2 -26.4(6) no
S2 Rh1 C1 C5 93.5(5) no
S2 Rh1 C1 C6 -146.4(3) no
C1 Rh1 S2 Ni1 -179.2(4) no
C1 Rh1 S2 C16 87.4(4) no
S2 Rh1 C2 C1 168.48(12) no
S2 Rh1 C2 C3 49.0(3) no
S2 Rh1 C2 C7 -69.2(6) no
C2 Rh1 S2 Ni1 162.25(17) no
C2 Rh1 S2 C16 68.94(18) no
S2 Rh1 C3 C2 -139.9(2) no
S2 Rh1 C3 C4 103.15(19) no
S2 Rh1 C3 C8 -15.5(5) no
C3 Rh1 S2 Ni1 -170.47(18) no
C3 Rh1 S2 C16 96.22(18) no
S2 Rh1 C4 C3 -82.8(3) no
S2 Rh1 C4 C5 161.2(2) no
S2 Rh1 C4 C9 39.6(5) no
C4 Rh1 S2 Ni1 -131.1(2) no
C4 Rh1 S2 C16 135.6(2) no
S2 Rh1 C5 C1 -144.95(13) no
S2 Rh1 C5 C4 -28.4(4) no
S2 Rh1 C5 C10 92.1(5) no
C5 Rh1 S2 Ni1 -113.1(3) no
C5 Rh1 S2 C16 153.5(3) no
O31 Rh1 C1 C2 101.1(4) no
O31 Rh1 C1 C5 -139.0(4) no
O31 Rh1 C1 C6 -18.9(6) no
C1 Rh1 O31 O5 11.2(6) no
C1 Rh1 O31 O32 -113.6(10) no
C1 Rh1 O31 N41 -21.7(14) no
C1 Rh1 O31 N42 -57.9(10) no
O31 Rh1 C2 C1 -88.7(4) no
O31 Rh1 C2 C3 151.9(4) no
O31 Rh1 C2 C7 33.6(7) no
C2 Rh1 O31 O5 49.5(6) no
C2 Rh1 O31 O32 -75.3(11) no
C2 Rh1 O31 N41 16.6(14) no
C2 Rh1 O31 N42 -19.5(11) no
O31 Rh1 C3 C2 -41.9(6) no
O31 Rh1 C3 C4 -158.9(5) no
O31 Rh1 C3 C8 82.5(7) no
C3 Rh1 O31 O5 74.4(7) no
C3 Rh1 O31 O32 -50.3(13) no
C3 Rh1 O31 N41 41.5(16) no
C3 Rh1 O31 N42 5.4(13) no
O31 Rh1 C5 C1 54.4(5) no
O31 Rh1 C5 C4 170.9(4) no
O31 Rh1 C5 C10 -68.6(6) no
C5 Rh1 O31 O5 -19.2(7) no
C5 Rh1 O31 O32 -144.0(9) no
C5 Rh1 O31 N41 -52.1(15) no
C5 Rh1 O31 N42 -88.2(10) no
O32 Rh1 C1 C2 85.3(4) no
O32 Rh1 C1 C5 -154.8(3) no
O32 Rh1 C1 C6 -34.7(6) no
C1 Rh1 O32 O31 70.6(10) no
C1 Rh1 O32 N41 31.7(8) no
C1 Rh1 O32 N42 1.5(10) no
O32 Rh1 C2 C1 -104.9(3) no
O32 Rh1 C2 C3 135.7(3) no
O32 Rh1 C2 C7 17.4(6) no
C2 Rh1 O32 O31 108.7(10) no
C2 Rh1 O32 N41 69.9(8) no
C2 Rh1 O32 N42 39.6(10) no
O32 Rh1 C3 C2 -57.4(4) no
O32 Rh1 C3 C4 -174.4(3) no
O32 Rh1 C3 C8 67.0(6) no
C3 Rh1 O32 O31 140.0(8) no
C3 Rh1 O32 N41 101.2(7) no
C3 Rh1 O32 N42 70.9(10) no
O32 Rh1 C5 C1 39.3(6) no
O32 Rh1 C5 C4 155.8(5) no
O32 Rh1 C5 C10 -83.7(7) no
C5 Rh1 O32 O31 46.6(12) no
C5 Rh1 O32 N41 7.8(11) no
C5 Rh1 O32 N42 -22.4(13) no
C1 Rh1 C2 C1 -0.0(3) no
C1 Rh1 C2 C3 -119.5(4) no
C1 Rh1 C2 C7 122.3(7) no
C2 Rh1 C1 C2 -0.0(3) no
C2 Rh1 C1 C5 119.9(4) no
C2 Rh1 C1 C6 -120.0(6) no
C1 Rh1 C3 C2 36.3(3) no
C1 Rh1 C3 C4 -80.6(3) no
C1 Rh1 C3 C8 160.8(6) no
C3 Rh1 C1 C2 -36.2(3) no
C3 Rh1 C1 C5 83.7(3) no
C3 Rh1 C1 C6 -156.2(6) no
C1 Rh1 C4 C3 78.7(3) no
C1 Rh1 C4 C5 -37.3(3) no
C1 Rh1 C4 C9 -158.9(6) no
C4 Rh1 C1 C2 -80.7(3) no
C4 Rh1 C1 C5 39.3(3) no
C4 Rh1 C1 C6 159.4(6) no
C1 Rh1 C5 C1 0.0(3) no
C1 Rh1 C5 C4 116.5(4) no
C1 Rh1 C5 C10 -123.0(6) no
C5 Rh1 C1 C2 -119.9(4) no
C5 Rh1 C1 C5 0.0(3) no
C5 Rh1 C1 C6 120.1(7) no
C2 Rh1 C3 C2 -0.0(3) no
C2 Rh1 C3 C4 -116.9(4) no
C2 Rh1 C3 C8 124.4(7) no
C3 Rh1 C2 C1 119.5(4) no
C3 Rh1 C2 C3 0.0(3) no
C3 Rh1 C2 C7 -118.3(7) no
C2 Rh1 C4 C3 36.9(3) no
C2 Rh1 C4 C5 -79.1(3) no
C2 Rh1 C4 C9 159.3(6) no
C4 Rh1 C2 C1 80.3(3) no
C4 Rh1 C2 C3 -39.2(3) no
C4 Rh1 C2 C7 -157.5(6) no
C2 Rh1 C5 C1 -36.0(3) no
C2 Rh1 C5 C4 80.5(3) no
C2 Rh1 C5 C10 -159.0(6) no
C5 Rh1 C2 C1 36.1(3) no
C5 Rh1 C2 C3 -83.4(3) no
C5 Rh1 C2 C7 158.4(6) no
C3 Rh1 C4 C3 0.0(3) no
C3 Rh1 C4 C5 -116.0(5) no
C3 Rh1 C4 C9 122.4(7) no
C4 Rh1 C3 C2 116.9(5) no
C4 Rh1 C3 C4 0.0(3) no
C4 Rh1 C3 C8 -118.6(7) no
C3 Rh1 C5 C1 -77.5(3) no
C3 Rh1 C5 C4 39.1(3) no
C3 Rh1 C5 C10 159.5(5) no
C5 Rh1 C3 C2 78.0(3) no
C5 Rh1 C3 C4 -38.9(3) no
C5 Rh1 C3 C8 -157.5(6) no
C4 Rh1 C5 C1 -116.5(5) no
C4 Rh1 C5 C4 -0.0(3) no
C4 Rh1 C5 C10 120.5(6) no
C5 Rh1 C4 C3 116.0(5) no
C5 Rh1 C4 C5 -0.0(3) no
C5 Rh1 C4 C9 -121.6(7) no
S1 Ni1 S2 Rh1 33.72(4) no
S1 Ni1 S2 C16 142.83(5) no
S2 Ni1 S1 Rh1 -33.48(4) no
S2 Ni1 S1 C11 -146.62(5) no
S1 Ni1 N1 C12 -36.84(18) no
S1 Ni1 N1 C13 -153.38(18) no
S1 Ni1 N1 C17 83.0(2) no
N1 Ni1 S1 Rh1 128.56(11) no
N1 Ni1 S1 C11 15.41(12) no
S2 Ni1 N2 C14 122.42(15) no
S2 Ni1 N2 C15 5.3(2) no
S2 Ni1 N2 C20 -120.0(3) no
N2 Ni1 S2 Rh1 -137.10(12) no
N2 Ni1 S2 C16 -27.99(12) no
N1 Ni1 N2 C14 -39.44(18) no
N1 Ni1 N2 C15 -156.6(3) no
N1 Ni1 N2 C20 78.1(3) no
N2 Ni1 N1 C12 133.8(2) no
N2 Ni1 N1 C13 17.2(2) no
N2 Ni1 N1 C17 -106.4(3) no
Rh1 S1 C11 C12 -84.3(3) no
Ni1 S1 C11 C12 8.0(3) no
Rh1 S2 C16 C15 139.0(3) no
Ni1 S2 C16 C15 48.5(3) no
O1 S3 N3 C18 32.4(3) no
O1 S3 N3 C19 176.9(3) no
O1 S3 C21 C22 -15.0(4) no
O1 S3 C21 C26 164.1(3) no
O2 S3 N3 C18 162.6(3) no
O2 S3 N3 C19 -53.0(3) no
O2 S3 C21 C22 -146.4(3) no
O2 S3 C21 C26 32.7(4) no
N3 S3 C21 C22 98.8(3) no
N3 S3 C21 C26 -82.1(3) no
C21 S3 N3 C18 -82.7(3) no
C21 S3 N3 C19 61.8(3) no
N41 O4 N42 O5 29.3(16) no
N41 O4 N42 O6 132(3) no
N41 O4 N42 O31 -46.9(17) no
N41 O4 N42 O32 -79(2) no
N41 O4 N42 N41 0.0(14) no
N42 O4 N41 O5 -126(3) no
N42 O4 N41 O6 -27.7(16) no
N42 O4 N41 O31 83(3) no
N42 O4 N41 O32 54.2(17) no
N42 O4 N41 N42 0.0(14) no
O31 O5 N41 O4 -157(3) no
O31 O5 N41 O6 107.3(16) no
O31 O5 N41 O31 0.0(7) no
O31 O5 N41 O32 23.0(9) no
O31 O5 N41 N42 112(4) no
N41 O5 O31 Rh1 -146.7(16) no
N41 O5 O31 O32 -62(2) no
N41 O5 O31 N41 0.0(13) no
N41 O5 O31 N42 -21.5(14) no
O31 O5 N42 O4 -114.5(12) no
O31 O5 N42 O6 122.2(13) no
O31 O5 N42 O31 0.0(6) no
O31 O5 N42 O32 15.3(6) no
O31 O5 N42 N41 -51.2(16) no
N42 O5 O31 Rh1 -125.2(10) no
N42 O5 O31 O32 -40.3(15) no
N42 O5 O31 N41 21.5(8) no
N42 O5 O31 N42 0.0(7) no
Rh1 O31 O32 Rh1 -0.0 no
Rh1 O31 O32 N41 136.9(9) no
Rh1 O31 O32 N42 137.6(6) no
Rh1 O31 N41 O4 -151.3(11) no
Rh1 O31 N41 O5 52(2) no
Rh1 O31 N41 O6 -48(2) no
Rh1 O31 N41 O32 -82.0(18) no
Rh1 O31 N41 N42 -83(3) no
Rh1 O31 N42 O4 -175.0(8) no
Rh1 O31 N42 O5 90.6(10) no
Rh1 O31 N42 O6 6(2) no
Rh1 O31 N42 O32 -56.8(11) no
Rh1 O31 N42 N41 122.0(15) no
O5 O31 O32 Rh1 -100.4(15) no
O5 O31 O32 N41 36.5(10) no
O5 O31 O32 N42 37.2(15) no
O5 O31 N41 O4 157(3) no
O5 O31 N41 O5 0.0(7) no
O5 O31 N41 O6 -99.7(16) no
O5 O31 N41 O32 -133.9(15) no
O5 O31 N41 N42 -135(3) no
O5 O31 N42 O4 94.4(12) no
O5 O31 N42 O5 0.0(4) no
O5 O31 N42 O6 -84.7(13) no
O5 O31 N42 O32 -147.3(12) no
O5 O31 N42 N41 31.4(11) no
O32 O31 N41 O4 -69(3) no
O32 O31 N41 O5 133.9(17) no
O32 O31 N41 O6 34.2(19) no
O32 O31 N41 O32 0.0(10) no
O32 O31 N41 N42 -1(3) no
N41 O31 O32 Rh1 -136.9(13) no
N41 O31 O32 N41 0.0(9) no
N41 O31 O32 N42 0.6(12) no
O32 O31 N42 O4 -118.3(17) no
O32 O31 N42 O5 147.3(15) no
O32 O31 N42 O6 62.6(18) no
O32 O31 N42 O32 -0.0(10) no
O32 O31 N42 N41 179(3) no
N42 O31 O32 Rh1 -137.6(9) no
N42 O31 O32 N41 -0.6(11) no
N42 O31 O32 N42 0.0(7) no
N41 O31 N42 O4 63(3) no
N41 O31 N42 O5 -31(3) no
N41 O31 N42 O6 -116(3) no
N41 O31 N42 O32 -179(3) no
N41 O31 N42 N41 -0.0(19) no
N42 O31 N41 O4 -68(3) no
N42 O31 N41 O5 135(3) no
N42 O31 N41 O6 35.5(18) no
N42 O31 N41 O32 1(3) no
N42 O31 N41 N42 -0.0(14) no
Rh1 O32 N41 O4 179.3(7) no
Rh1 O32 N41 O5 -1.0(19) no
Rh1 O32 N41 O6 -92.9(9) no
Rh1 O32 N41 O31 53.9(12) no
Rh1 O32 N41 N42 -127.4(14) no
Rh1 O32 N42 O4 151.9(10) no
Rh1 O32 N42 O5 41.7(14) no
Rh1 O32 N42 O6 -55.5(16) no
Rh1 O32 N42 O31 73.0(12) no
Rh1 O32 N42 N41 71.9(18) no
O31 O32 N41 O4 125(2) no
O31 O32 N41 O5 -55(2) no
O31 O32 N41 O6 -146.9(19) no
O31 O32 N41 O31 -0.0(13) no
O31 O32 N41 N42 179(3) no
O31 O32 N42 O4 78.9(19) no
O31 O32 N42 O5 -31.3(15) no
O31 O32 N42 O6 -128.5(17) no
O31 O32 N42 O31 -0.0(11) no
O31 O32 N42 N41 -1.1(18) no
N41 O32 N42 O4 80(3) no
N41 O32 N42 O5 -30.2(18) no
N41 O32 N42 O6 -127(3) no
N41 O32 N42 O31 1(3) no
N41 O32 N42 N41 0.0(16) no
N42 O32 N41 O4 -53.3(19) no
N42 O32 N41 O5 126(3) no
N42 O32 N41 O6 34.5(18) no
N42 O32 N41 O31 -179(3) no
N42 O32 N41 N42 -0.0(15) no
Ni1 N1 C12 C11 50.6(4) no
Ni1 N1 C13 C14 10.5(4) no
Ni1 N1 C17 C18 52.5(4) no
C12 N1 C13 C14 -104.1(4) no
C13 N1 C12 C11 165.6(4) no
C12 N1 C17 C18 171.0(4) no
C17 N1 C12 C11 -72.6(4) no
C13 N1 C17 C18 -68.6(5) no
C17 N1 C13 C14 135.7(4) no
Ni1 N2 C14 C13 55.1(4) no
Ni1 N2 C15 C16 27.0(5) no
Ni1 N2 C20 C19 28.3(5) no
C14 N2 C15 C16 -82.3(5) no
C15 N2 C14 C13 172.7(4) no
C14 N2 C20 C19 139.4(4) no
C20 N2 C14 C13 -67.2(5) no
C15 N2 C20 C19 -98.8(4) no
C20 N2 C15 C16 156.6(4) no
S3 N3 C18 C17 -91.5(3) no
S3 N3 C19 C20 160.0(3) no
C18 N3 C19 C20 -55.6(4) no
C19 N3 C18 C17 124.2(4) no
O4 N41 N42 O4 0.00(18) no
O4 N41 N42 O5 -119(3) no
O4 N41 N42 O6 -127(3) no
O4 N41 N42 O31 126.9(13) no
O4 N41 N42 O32 127.6(10) no
O5 N41 N42 O4 119(3) no
O5 N41 N42 O5 -0.0(7) no
O5 N41 N42 O6 -8(5) no
O5 N41 N42 O31 -114(4) no
O5 N41 N42 O32 -114(3) no
O6 N41 N42 O4 127(3) no
O6 N41 N42 O5 8(5) no
O6 N41 N42 O6 0.0(7) no
O6 N41 N42 O31 -106(3) no
O6 N41 N42 O32 -105(3) no
O31 N41 N42 O4 -126.9(14) no
O31 N41 N42 O5 114(4) no
O31 N41 N42 O6 106(3) no
O31 N41 N42 O31 0.0(6) no
O31 N41 N42 O32 0.6(13) no
O32 N41 N42 O4 -127.6(11) no
O32 N41 N42 O5 114(3) no
O32 N41 N42 O6 105(3) no
O32 N41 N42 O31 -0.6(13) no
O32 N41 N42 O32 -0.0(5) no
Rh1 C1 C2 Rh1 -0.0 no
Rh1 C1 C2 C3 60.8(3) no
Rh1 C1 C2 C7 -122.7(5) no
Rh1 C1 C5 Rh1 -0.0 no
Rh1 C1 C5 C4 -60.0(3) no
Rh1 C1 C5 C10 120.3(5) no
C2 C1 C5 Rh1 60.7(4) no
C2 C1 C5 C4 0.7(6) no
C2 C1 C5 C10 -179.0(5) no
C5 C1 C2 Rh1 -60.0(4) no
C5 C1 C2 C3 0.8(6) no
C5 C1 C2 C7 177.3(5) no
C6 C1 C2 Rh1 125.1(6) no
C6 C1 C2 C3 -174.2(6) no
C6 C1 C2 C7 2.3(9) no
C6 C1 C5 Rh1 -124.4(7) no
C6 C1 C5 C4 175.6(6) no
C6 C1 C5 C10 -4.1(9) no
Rh1 C2 C3 Rh1 -0.0 no
Rh1 C2 C3 C4 59.1(3) no
Rh1 C2 C3 C8 -121.5(5) no
C1 C2 C3 Rh1 -61.1(4) no
C1 C2 C3 C4 -1.9(6) no
C1 C2 C3 C8 177.4(5) no
C7 C2 C3 Rh1 122.3(6) no
C7 C2 C3 C4 -178.6(6) no
C7 C2 C3 C8 0.8(9) no
Rh1 C3 C4 Rh1 -0.0 no
Rh1 C3 C4 C5 64.4(3) no
Rh1 C3 C4 C9 -121.6(5) no
C2 C3 C4 Rh1 -62.0(4) no
C2 C3 C4 C5 2.4(6) no
C2 C3 C4 C9 176.4(5) no
C8 C3 C4 Rh1 118.7(7) no
C8 C3 C4 C5 -177.0(6) no
C8 C3 C4 C9 -2.9(10) no
Rh1 C4 C5 Rh1 0.0 no
Rh1 C4 C5 C1 62.7(3) no
Rh1 C4 C5 C10 -117.6(5) no
C3 C4 C5 Rh1 -64.7(4) no
C3 C4 C5 C1 -1.9(6) no
C3 C4 C5 C10 177.8(5) no
C9 C4 C5 Rh1 121.3(7) no
C9 C4 C5 C1 -176.0(6) no
C9 C4 C5 C10 3.7(10) no
S1 C11 C12 N1 -37.9(5) no
N1 C13 C14 N2 -45.3(5) no
N2 C15 C16 S2 -52.5(5) no
N1 C17 C18 N3 -50.7(5) no
N3 C19 C20 N2 -59.5(4) no
S3 C21 C22 C23 -179.7(3) no
S3 C21 C26 C25 -179.6(3) no
C22 C21 C26 C25 -0.6(6) no
C26 C21 C22 C23 1.3(6) no
C21 C22 C23 C24 -1.2(7) no
C22 C23 C24 C25 0.4(7) no
C22 C23 C24 C27 -179.4(4) no
C23 C24 C25 C26 0.3(7) no
C27 C24 C25 C26 -179.9(5) no
C24 C25 C26 C21 -0.2(7) no
